data_4511522
loop_
_publ_author_name
'Trivedi, Darshak R.'
'Dastidar, Parthasarathi'

_publ_section_title
;
 Cation-Induced Supramolecular Isomerism in the Hydrogen-Bonded Network of
 Secondary Ammonium Monocarboxylate Salts:&#x2009; A New Class of Organo
 Gelator and Their Structures
;
_journal_issue 9
_journal_name_full 'Crystal Growth &amp; Design'
_journal_page_first 2114
_journal_paper_doi 10.1021/cg060325c
_journal_volume 6
_journal_year 2006
_chemical_formula_sum 'C42 H36 Br2 N2 O4'
_chemical_formula_weight 792.55
_chemical_name_systematic
; 
 ? 
;
_space_group_IT_number 14
_symmetry_cell_setting monoclinic
_symmetry_space_group_name_Hall '-P 2yn'
_symmetry_space_group_name_H-M 'P 1 21/n 1'
_atom_sites_solution_hydrogens geom
_atom_sites_solution_primary direct
_atom_sites_solution_secondary difmap
_audit_creation_method SHELXL-97
_cell_angle_alpha 90.00
_cell_angle_beta 99.894(4)
_cell_angle_gamma 90.00
_cell_formula_units_Z 4
_cell_length_a 8.5473(18)
_cell_length_b 21.118(4)
_cell_length_c 21.555(5)
_cell_measurement_temperature 293(2)
_cell_volume 3832.9(14)
_computing_cell_refinement 'BRUKER AXS SMART 3'
_computing_data_collection 'BRUKER AXS SMART 3'
_computing_data_reduction 'BRUKER AXS SMART 3'
_computing_molecular_graphics 'PLATON; 'MERCURY 1.2'
_computing_structure_refinement 'SHELXL-97 (Sheldrick, 1997)'
_computing_structure_solution 'SHELXS-97 (Sheldrick, 1990)'
_diffrn_ambient_temperature 293(2)
_diffrn_detector_area_resol_mean 0.3
_diffrn_measured_fraction_theta_full 1.000
_diffrn_measured_fraction_theta_max 1.000
_diffrn_measurement_device_type 'BRUKER SMART CCD AREA DETECTOR'
_diffrn_measurement_method PHI-OMEGA
_diffrn_radiation_monochromator graphite
_diffrn_radiation_source 'fine-focus sealed tube'
_diffrn_radiation_type MoK\a
_diffrn_radiation_wavelength 0.71073
_diffrn_reflns_av_R_equivalents 0.0709
_diffrn_reflns_av_sigmaI/netI 0.1029
_diffrn_reflns_limit_h_max 9
_diffrn_reflns_limit_h_min -9
_diffrn_reflns_limit_k_max 22
_diffrn_reflns_limit_k_min -16
_diffrn_reflns_limit_l_max 22
_diffrn_reflns_limit_l_min -23
_diffrn_reflns_number 15448
_diffrn_reflns_theta_full 22.50
_diffrn_reflns_theta_max 22.50
_diffrn_reflns_theta_min 1.36
_diffrn_standards_decay_% '<10 %'
_exptl_absorpt_coefficient_mu 2.158
_exptl_absorpt_correction_type SADABS
_exptl_crystal_colour COLOURLESS
_exptl_crystal_density_diffrn 1.373
_exptl_crystal_density_method 'not measured'
_exptl_crystal_description PLATE
_exptl_crystal_F_000 1616
_exptl_crystal_size_max '0.48 mm'
_exptl_crystal_size_mid '0.23 mm'
_exptl_crystal_size_min '0.40 mm'
_refine_diff_density_max 2.678
_refine_diff_density_min -0.522
_refine_diff_density_rms 0.106
_refine_ls_extinction_method none
_refine_ls_goodness_of_fit_ref 0.926
_refine_ls_hydrogen_treatment mixed
_refine_ls_matrix_type full
_refine_ls_number_parameters 409
_refine_ls_number_reflns 5008
_refine_ls_number_restraints 0
_refine_ls_restrained_S_all 0.926
_refine_ls_R_factor_all 0.1564
_refine_ls_R_factor_gt 0.0894
_refine_ls_shift/su_max 0.000
_refine_ls_shift/su_mean 0.000
_refine_ls_structure_factor_coef Fsqd
_refine_ls_weighting_details 'calc w=1/[\s^2^(Fo^2^)+(0.1734P)^2^+0.0000P] where P=(Fo^2^+2Fc^2^)/3'
_refine_ls_weighting_scheme calc
_refine_ls_wR_factor_gt 0.2523
_refine_ls_wR_factor_ref 0.2850
_reflns_number_gt 2272
_reflns_number_total 5008
_reflns_threshold_expression >2sigma(I)
_cod_data_source_file cg060325csi20060602_073418.cif
_cod_data_source_block dt0990m
_cod_depositor_comments
;
The following automatic conversions were performed:

'_symmetry_cell_setting' value 'MONOCLINIC' changed to 'monoclinic'
according to
/usr/data/users/saulius/automatic-downloads/retrospective/ACS/lib/dictionaries/cif_core.dic
dictionary named 'cif_core.dic' version 2.4.2 from 2011-04-26.

Automatic conversion script
Id: cif_fix_values 2281 2013-09-26 08:29:07Z andrius 
;
_cod_original_cell_volume 3832.8(14)
_cod_original_sg_symbol_H-M 'P 2(1)/n'
_cod_database_code 4511522

loop_
_symmetry_equiv_pos_as_xyz
'x, y, z'
'-x+1/2, y+1/2, -z+1/2'
'-x, -y, -z'
'x-1/2, -y-1/2, z-1/2'

loop_
_atom_site_label
_atom_site_type_symbol
_atom_site_fract_x
_atom_site_fract_y
_atom_site_fract_z
_atom_site_U_iso_or_equiv
_atom_site_adp_type
_atom_site_occupancy
_atom_site_symmetry_multiplicity
_atom_site_calc_flag
_atom_site_refinement_flags
Br2 Br 0.80326(19) 0.84328(9) 0.14128(7) 0.1372(8) Uani 1 1 d .
Br1 Br 0.03119(16) 0.44837(6) 0.23462(7) 0.1087(7) Uani 1 1 d .
N1 N 0.7964(8) 0.5824(3) 0.2698(3) 0.0493(19) Uani 1 1 d .
H1A H 0.7821 0.6246 0.2702 0.059 Uiso 1 1 calc R
H1B H 0.8996 0.5750 0.2687 0.059 Uiso 1 1 calc R
O2 O 0.3776(7) 0.5878(3) 0.2885(3) 0.0623(18) Uani 1 1 d .
N2 N 0.3152(8) 0.7068(3) 0.2429(3) 0.052(2) Uani 1 1 d .
H2A H 0.4086 0.7246 0.2389 0.063 Uiso 1 1 calc R
H2B H 0.3346 0.6671 0.2574 0.063 Uiso 1 1 calc R
O1 O 0.1156(7) 0.5901(3) 0.2756(3) 0.0630(18) Uani 1 1 d .
C35 C 0.2112(12) 0.7045(5) 0.1804(5) 0.066(3) Uani 1 1 d .
H35A H 0.1096 0.6865 0.1853 0.079 Uiso 1 1 calc R
H35B H 0.1922 0.7473 0.1648 0.079 Uiso 1 1 calc R
C4 C 0.9892(14) 0.8998(5) 0.2459(8) 0.087(4) Uani 1 1 d .
H4 H 1.0235 0.9263 0.2165 0.105 Uiso 1 1 calc R
C22 C 0.2469(13) 0.5652(4) 0.2949(5) 0.054(2) Uani 1 1 d .
C23 C 0.2592(8) 0.5047(3) 0.3359(3) 0.061(3) Uiso 1 1 d G
C24 C 0.1651(7) 0.4528(3) 0.3146(3) 0.075(3) Uiso 1 1 d G
C25 C 0.1735(9) 0.3980(3) 0.3508(4) 0.084(3) Uiso 1 1 d G
C26 C 0.2759(10) 0.3952(3) 0.4083(4) 0.100(4) Uiso 1 1 d G
C27 C 0.3699(9) 0.4471(4) 0.4296(3) 0.121(5) Uiso 1 1 d G
C28 C 0.3616(8) 0.5019(3) 0.3934(3) 0.077(3) Uiso 1 1 d G
C15 C 0.7557(10) 0.5546(4) 0.3295(5) 0.054(2) Uani 1 1 d .
H15A H 0.6424 0.5590 0.3286 0.065 Uiso 1 1 calc R
H15B H 0.7802 0.5097 0.3307 0.065 Uiso 1 1 calc R
C14 C 0.6978(11) 0.5555(4) 0.2119(5) 0.060(3) Uani 1 1 d .
H14A H 0.6928 0.5098 0.2165 0.072 Uiso 1 1 calc R
H14B H 0.5905 0.5717 0.2084 0.072 Uiso 1 1 calc R
C16 C 0.8402(12) 0.5842(5) 0.3869(5) 0.057(3) Uani 1 1 d .
O3 O 0.5707(11) 0.7784(4) 0.2270(4) 0.097(3) Uani 1 1 d .
C7 C 0.8898(14) 0.8237(5) 0.3329(6) 0.079(3) Uani 1 1 d .
H7 H 0.8563 0.7984 0.3635 0.095 Uiso 1 1 calc R
C36 C 0.2395(13) 0.7447(5) 0.2903(6) 0.076(3) Uani 1 1 d .
H36A H 0.2253 0.7882 0.2758 0.092 Uiso 1 1 calc R
H36B H 0.1352 0.7274 0.2920 0.092 Uiso 1 1 calc R
C2 C 0.8250(11) 0.8140(4) 0.2717(5) 0.055(3) Uani 1 1 d .
C37 C 0.3338(12) 0.7444(5) 0.3542(5) 0.060(3) Uani 1 1 d .
C34 C 0.2786(12) 0.6668(5) 0.1333(5) 0.061(3) Uani 1 1 d .
C21 C 0.9706(14) 0.5566(5) 0.4230(6) 0.072(3) Uani 1 1 d .
H21 H 1.0044 0.5173 0.4111 0.086 Uiso 1 1 calc R
C17 C 0.7935(14) 0.6424(6) 0.4060(6) 0.080(3) Uani 1 1 d .
H17 H 0.7048 0.6621 0.3829 0.096 Uiso 1 1 calc R
C13 C 0.7559(11) 0.5696(6) 0.1541(5) 0.061(3) Uani 1 1 d .
C1 C 0.7036(16) 0.7617(5) 0.2542(5) 0.063(3) Uani 1 1 d .
C3 C 0.8776(12) 0.8527(5) 0.2270(5) 0.069(3) Uani 1 1 d .
C39 C 0.3951(19) 0.7044(7) 0.4592(6) 0.097(4) Uani 1 1 d .
H39 H 0.3741 0.6754 0.4892 0.117 Uiso 1 1 calc R
C29 C 0.2532(15) 0.6031(7) 0.1280(5) 0.088(4) Uani 1 1 d .
H29 H 0.1936 0.5833 0.1547 0.105 Uiso 1 1 calc R
C12 C 0.7843(13) 0.6308(7) 0.1351(6) 0.086(4) Uani 1 1 d .
H12 H 0.7646 0.6650 0.1599 0.103 Uiso 1 1 calc R
C38 C 0.3109(14) 0.7027(5) 0.3982(6) 0.078(3) Uani 1 1 d .
H38 H 0.2351 0.6712 0.3875 0.094 Uiso 1 1 calc R
C42 C 0.4492(15) 0.7898(5) 0.3719(6) 0.081(3) Uani 1 1 d .
H42 H 0.4686 0.8201 0.3429 0.097 Uiso 1 1 calc R
C11 C 0.8414(17) 0.6414(8) 0.0800(7) 0.114(5) Uani 1 1 d .
H11 H 0.8675 0.6823 0.0696 0.136 Uiso 1 1 calc R
C10 C 0.8596(17) 0.5940(11) 0.0417(8) 0.131(6) Uani 1 1 d .
H10 H 0.8910 0.6019 0.0032 0.157 Uiso 1 1 calc R
C32 C 0.4266(15) 0.6587(8) 0.0483(6) 0.098(4) Uani 1 1 d .
H32 H 0.4852 0.6778 0.0209 0.118 Uiso 1 1 calc R
O4 O 0.7451(12) 0.7085(4) 0.2693(4) 0.124(4) Uani 1 1 d .
C41 C 0.5350(16) 0.7907(7) 0.4315(8) 0.102(4) Uani 1 1 d .
H41 H 0.6138 0.8210 0.4425 0.122 Uiso 1 1 calc R
C8 C 0.7855(13) 0.5235(6) 0.1145(6) 0.088(3) Uani 1 1 d .
H8 H 0.7726 0.4818 0.1265 0.105 Uiso 1 1 calc R
C19 C 1.0029(19) 0.6422(8) 0.4919(6) 0.104(5) Uani 1 1 d .
H19 H 1.0584 0.6621 0.5274 0.125 Uiso 1 1 calc R
C6 C 1.0026(17) 0.8692(7) 0.3519(7) 0.102(4) Uani 1 1 d .
H6 H 1.0464 0.8736 0.3943 0.122 Uiso 1 1 calc R
C33 C 0.3680(14) 0.6954(6) 0.0945(5) 0.078(3) Uani 1 1 d .
H33 H 0.3901 0.7385 0.0984 0.093 Uiso 1 1 calc R
C40 C 0.5068(18) 0.7485(9) 0.4737(7) 0.102(4) Uani 1 1 d .
H40 H 0.5659 0.7498 0.5141 0.122 Uiso 1 1 calc R
C5 C 1.0479(15) 0.9063(6) 0.3095(10) 0.106(5) Uani 1 1 d .
H5 H 1.1217 0.9380 0.3227 0.128 Uiso 1 1 calc R
C9 C 0.8322(16) 0.5335(9) 0.0590(7) 0.115(5) Uani 1 1 d .
H9 H 0.8456 0.4997 0.0327 0.138 Uiso 1 1 calc R
C30 C 0.3131(18) 0.5677(6) 0.0845(7) 0.102(4) Uani 1 1 d .
H30 H 0.2960 0.5241 0.0828 0.123 Uiso 1 1 calc R
C18 C 0.8737(19) 0.6715(6) 0.4574(7) 0.096(4) Uani 1 1 d .
H18 H 0.8416 0.7111 0.4693 0.115 Uiso 1 1 calc R
C20 C 1.0511(15) 0.5847(7) 0.4750(7) 0.093(4) Uani 1 1 d .
H20 H 1.1384 0.5648 0.4988 0.111 Uiso 1 1 calc R
C31 C 0.3961(17) 0.5949(8) 0.0444(6) 0.100(4) Uani 1 1 d .
H31 H 0.4330 0.5706 0.0139 0.120 Uiso 1 1 calc R

loop_
_atom_site_aniso_label
_atom_site_aniso_U_11
_atom_site_aniso_U_22
_atom_site_aniso_U_33
_atom_site_aniso_U_23
_atom_site_aniso_U_13
_atom_site_aniso_U_12
Br2 0.1175(13) 0.2046(18) 0.0852(11) 0.0519(10) 0.0054(9) -0.0579(12)
Br1 0.0904(11) 0.0788(10) 0.1504(14) -0.0304(8) 0.0023(9) 0.0009(7)
N1 0.039(4) 0.038(4) 0.071(5) 0.003(4) 0.009(4) 0.002(3)
O2 0.031(4) 0.067(4) 0.091(5) 0.021(3) 0.015(3) -0.002(3)
N2 0.039(5) 0.050(5) 0.066(6) 0.008(4) 0.005(4) -0.002(4)
O1 0.037(4) 0.057(4) 0.096(5) 0.006(4) 0.014(4) 0.002(3)
C35 0.048(6) 0.077(7) 0.070(8) 0.010(6) 0.001(6) 0.003(5)
C4 0.053(8) 0.061(8) 0.150(14) 0.010(8) 0.024(9) 0.000(6)
C22 0.056(7) 0.038(6) 0.071(7) -0.001(5) 0.022(6) -0.005(5)
C15 0.035(5) 0.049(6) 0.079(8) 0.009(5) 0.012(5) -0.003(4)
C14 0.043(6) 0.067(7) 0.069(7) -0.010(5) 0.009(6) -0.013(5)
C16 0.049(7) 0.063(7) 0.064(7) 0.010(6) 0.023(6) 0.005(5)
O3 0.073(6) 0.072(6) 0.146(8) 0.003(5) 0.016(6) -0.025(4)
C7 0.076(9) 0.079(8) 0.085(10) -0.010(7) 0.023(7) 0.002(7)
C36 0.070(8) 0.056(7) 0.107(10) -0.004(6) 0.029(8) 0.003(6)
C2 0.056(7) 0.041(6) 0.070(8) -0.004(5) 0.013(6) 0.009(5)
C37 0.052(7) 0.063(7) 0.062(8) -0.012(6) 0.005(6) 0.007(6)
C34 0.063(7) 0.060(7) 0.054(7) 0.010(6) -0.001(6) -0.004(5)
C21 0.068(8) 0.091(8) 0.060(8) 0.006(7) 0.021(7) 0.011(7)
C17 0.078(8) 0.104(10) 0.060(8) -0.002(7) 0.018(7) 0.000(7)
C13 0.042(6) 0.079(8) 0.057(7) -0.014(6) -0.009(5) -0.005(5)
C1 0.075(9) 0.062(8) 0.055(7) 0.003(5) 0.023(6) -0.012(7)
C3 0.050(7) 0.049(6) 0.111(9) 0.011(6) 0.017(6) -0.004(5)
C39 0.110(12) 0.117(12) 0.068(10) 0.004(8) 0.022(9) 0.013(9)
C29 0.101(10) 0.100(11) 0.057(8) -0.013(7) -0.002(7) -0.026(8)
C12 0.065(8) 0.123(12) 0.066(9) 0.009(7) 0.002(6) -0.018(7)
C38 0.089(9) 0.075(8) 0.077(9) -0.006(7) 0.031(8) -0.007(6)
C42 0.083(9) 0.075(8) 0.090(10) -0.018(7) 0.029(8) -0.003(7)
C11 0.110(12) 0.161(15) 0.066(10) 0.002(9) 0.004(9) -0.061(10)
C10 0.088(11) 0.23(2) 0.081(12) -0.005(14) 0.015(9) -0.045(13)
C32 0.074(9) 0.140(13) 0.079(10) 0.021(9) 0.010(7) 0.010(9)
O4 0.209(11) 0.030(4) 0.123(7) 0.013(4) 0.004(7) 0.006(5)
C41 0.085(10) 0.114(12) 0.105(12) -0.047(10) 0.013(10) -0.016(8)
C8 0.067(8) 0.116(10) 0.077(9) -0.019(8) 0.001(7) -0.001(7)
C19 0.099(11) 0.167(15) 0.041(8) -0.007(9) -0.003(7) -0.018(11)
C6 0.096(11) 0.117(12) 0.093(11) -0.040(9) 0.018(9) -0.024(9)
C33 0.076(8) 0.079(8) 0.073(8) 0.010(7) -0.001(7) 0.006(6)
C40 0.077(10) 0.153(15) 0.076(10) -0.019(11) 0.011(8) 0.016(10)
C5 0.057(9) 0.075(10) 0.188(17) -0.041(11) 0.024(11) -0.022(7)
C9 0.088(11) 0.174(17) 0.080(11) -0.042(11) 0.004(9) -0.033(10)
C30 0.127(12) 0.087(10) 0.088(11) 0.000(9) 0.005(9) -0.005(8)
C18 0.126(13) 0.090(9) 0.073(10) 0.000(8) 0.023(9) -0.004(9)
C20 0.069(9) 0.126(12) 0.085(11) 0.006(9) 0.017(8) 0.033(8)
C31 0.107(11) 0.114(13) 0.069(10) -0.021(9) -0.014(8) 0.021(9)

loop_
_atom_type_symbol
_atom_type_description
_atom_type_scat_dispersion_real
_atom_type_scat_dispersion_imag
_atom_type_scat_source
C C 0.0033 0.0016 'International Tables Vol C Tables 4.2.6.8 and 6.1.1.4'
H H 0.0000 0.0000 'International Tables Vol C Tables 4.2.6.8 and 6.1.1.4'
N N 0.0061 0.0033 'International Tables Vol C Tables 4.2.6.8 and 6.1.1.4'
O O 0.0106 0.0060 'International Tables Vol C Tables 4.2.6.8 and 6.1.1.4'
Br Br -0.2901 2.4595 'International Tables Vol C Tables 4.2.6.8 and 6.1.1.4'

loop_
_geom_angle_atom_site_label_1
_geom_angle_atom_site_label_2
_geom_angle_atom_site_label_3
_geom_angle
_geom_angle_site_symmetry_1
_geom_angle_site_symmetry_3
C14 N1 C15 112.7(7) . .
C14 N1 H1A 109.1 . .
C15 N1 H1A 109.1 . .
C14 N1 H1B 109.1 . .
C15 N1 H1B 109.1 . .
H1A N1 H1B 107.8 . .
O2 O2 C22 0(10) 1 .
C35 N2 C36 111.6(7) . .
C35 N2 H2A 109.3 . .
C36 N2 H2A 109.3 . .
C35 N2 H2B 109.3 . .
C36 N2 H2B 109.3 . .
H2A N2 H2B 108.0 . .
O1 O1 C22 0(10) 1 .
C34 C35 N2 113.4(8) . .
C34 C35 H35A 108.9 . .
N2 C35 H35A 108.9 . .
C34 C35 H35B 108.9 . .
N2 C35 H35B 108.9 . .
H35A C35 H35B 107.7 . .
C5 C4 C3 118.4(12) . .
C5 C4 H4 120.8 . .
C3 C4 H4 120.8 . .
O1 C22 O1 0.0(8) 1 .
O1 C22 O2 125.2(8) 1 .
O1 C22 O2 125.2(8) . .
O1 C22 O2 125.2(8) 1 1
O1 C22 O2 125.2(8) . 1
O2 C22 O2 0.0(7) . 1
O1 C22 C23 120.6(8) 1 .
O1 C22 C23 120.6(8) . .
O2 C22 C23 114.0(9) . .
O2 C22 C23 114.0(9) 1 .
C24 C23 C28 120.0 . .
C24 C23 C22 119.0(6) . .
C28 C23 C22 121.0(6) . .
C25 C24 C23 120.0 . .
C25 C24 Br1 115.6(4) . .
C23 C24 Br1 124.2(4) . .
C24 C25 C26 120.0 . .
C27 C26 C25 120.0 . .
C28 C27 C26 120.0 . .
C27 C28 C23 120.0 . .
C16 C15 N1 113.8(7) . .
C16 C15 H15A 108.8 . .
N1 C15 H15A 108.8 . .
C16 C15 H15B 108.8 . .
N1 C15 H15B 108.8 . .
H15A C15 H15B 107.7 . .
C13 C14 N1 114.4(7) . .
C13 C14 H14A 108.7 . .
N1 C14 H14A 108.7 . .
C13 C14 H14B 108.7 . .
N1 C14 H14B 108.7 . .
H14A C14 H14B 107.6 . .
C21 C16 C17 117.2(11) . .
C21 C16 C15 122.2(10) . .
C17 C16 C15 120.6(10) . .
O3 O3 C1 0(10) 1 .
C2 C7 C6 123.0(12) . .
C2 C7 H7 118.5 . .
C6 C7 H7 118.5 . .
C37 C36 N2 113.4(8) . .
C37 C36 H36A 108.9 . .
N2 C36 H36A 108.9 . .
C37 C36 H36B 108.9 . .
N2 C36 H36B 108.9 . .
H36A C36 H36B 107.7 . .
C7 C2 C3 117.2(10) . .
C7 C2 C1 119.9(10) . .
C3 C2 C1 122.9(10) . .
C38 C37 C42 116.5(11) . .
C38 C37 C36 123.0(11) . .
C42 C37 C36 120.4(11) . .
C29 C34 C33 118.8(11) . .
C29 C34 C35 120.8(10) . .
C33 C34 C35 120.4(10) . .
C20 C21 C16 122.2(11) . .
C20 C21 H21 118.9 . .
C16 C21 H21 118.9 . .
C18 C17 C16 121.4(12) . .
C18 C17 H17 119.3 . .
C16 C17 H17 119.3 . .
C8 C13 C12 115.1(11) . .
C8 C13 C14 121.7(11) . .
C12 C13 C14 123.2(10) . .
O4 C1 O4 0.0(8) 1 .
O4 C1 O3 126.7(11) 1 1
O4 C1 O3 126.7(11) . 1
O4 C1 O3 126.7(11) 1 .
O4 C1 O3 126.7(11) . .
O3 C1 O3 0.0(5) 1 .
O4 C1 C2 117.0(12) 1 .
O4 C1 C2 117.0(12) . .
O3 C1 C2 116.3(10) 1 .
O3 C1 C2 116.3(10) . .
C4 C3 C2 120.3(12) . .
C4 C3 Br2 117.9(10) . .
C2 C3 Br2 121.9(8) . .
C40 C39 C38 118.3(13) . .
C40 C39 H39 120.9 . .
C38 C39 H39 120.9 . .
C30 C29 C34 121.7(12) . .
C30 C29 H29 119.2 . .
C34 C29 H29 119.2 . .
C11 C12 C13 120.7(13) . .
C11 C12 H12 119.7 . .
C13 C12 H12 119.7 . .
C37 C38 C39 122.9(12) . .
C37 C38 H38 118.6 . .
C39 C38 H38 118.6 . .
C41 C42 C37 120.9(12) . .
C41 C42 H42 119.6 . .
C37 C42 H42 119.6 . .
C10 C11 C12 120.8(16) . .
C10 C11 H11 119.6 . .
C12 C11 H11 119.6 . .
C11 C10 C9 119.7(16) . .
C11 C10 H10 120.2 . .
C9 C10 H10 120.2 . .
C31 C32 C33 119.6(12) . .
C31 C32 H32 120.2 . .
C33 C32 H32 120.2 . .
O4 O4 C1 0(10) 1 .
C40 C41 C42 120.3(14) . .
C40 C41 H41 119.9 . .
C42 C41 H41 119.9 . .
C13 C8 C9 124.6(14) . .
C13 C8 H8 117.7 . .
C9 C8 H8 117.7 . .
C20 C19 C18 121.0(13) . .
C20 C19 H19 119.5 . .
C18 C19 H19 119.5 . .
C5 C6 C7 119.2(14) . .
C5 C6 H6 120.4 . .
C7 C6 H6 120.4 . .
C34 C33 C32 119.3(12) . .
C34 C33 H33 120.3 . .
C32 C33 H33 120.3 . .
C41 C40 C39 121.2(15) . .
C41 C40 H40 119.4 . .
C39 C40 H40 119.4 . .
C6 C5 C4 122.0(13) . .
C6 C5 H5 119.0 . .
C4 C5 H5 119.0 . .
C8 C9 C10 118.8(16) . .
C8 C9 H9 120.6 . .
C10 C9 H9 120.6 . .
C31 C30 C29 120.7(13) . .
C31 C30 H30 119.6 . .
C29 C30 H30 119.6 . .
C17 C18 C19 119.3(13) . .
C17 C18 H18 120.4 . .
C19 C18 H18 120.4 . .
C21 C20 C19 118.9(12) . .
C21 C20 H20 120.6 . .
C19 C20 H20 120.6 . .
C30 C31 C32 119.8(13) . .
C30 C31 H31 120.1 . .
C32 C31 H31 120.1 . .

loop_
_geom_bond_atom_site_label_1
_geom_bond_atom_site_label_2
_geom_bond_distance
_geom_bond_site_symmetry_2
Br2 C3 1.858(12) .
Br1 C24 1.900(6) .
N1 C14 1.493(11) .
N1 C15 1.508(10) .
N1 H1A 0.9000 .
N1 H1B 0.9000 .
O2 O2 0.000(17) 1
O2 C22 1.244(10) .
N2 C35 1.481(11) .
N2 C36 1.527(11) .
N2 H2A 0.9000 .
N2 H2B 0.9000 .
O1 O1 0.000(19) 1
O1 C22 1.245(11) .
C35 C34 1.482(13) .
C35 H35A 0.9700 .
C35 H35B 0.9700 .
C4 C5 1.385(18) .
C4 C3 1.390(15) .
C4 H4 0.9300 .
C22 O1 1.245(11) 1
C22 O2 1.244(10) 1
C22 C23 1.546(10) .
C23 C24 1.3900 .
C23 C28 1.3900 .
C24 C25 1.3900 .
C25 C26 1.3900 .
C26 C27 1.3900 .
C27 C28 1.3900 .
C15 C16 1.462(13) .
C15 H15A 0.9700 .
C15 H15B 0.9700 .
C14 C13 1.450(13) .
C14 H14A 0.9700 .
C14 H14B 0.9700 .
C16 C21 1.374(14) .
C16 C17 1.378(14) .
O3 O3 0.0000 1
O3 C1 1.237(12) .
C7 C2 1.358(14) .
C7 C6 1.372(16) .
C7 H7 0.9300 .
C36 C37 1.470(14) .
C36 H36A 0.9700 .
C36 H36B 0.9700 .
C2 C3 1.395(13) .
C2 C1 1.518(14) .
C37 C38 1.332(14) .
C37 C42 1.381(14) .
C34 C29 1.364(14) .
C34 C33 1.367(14) .
C21 C20 1.347(16) .
C21 H21 0.9300 .
C17 C18 1.346(16) .
C17 H17 0.9300 .
C13 C8 1.346(14) .
C13 C12 1.390(14) .
C1 O4 1.206(12) 1
C1 O4 1.206(12) .
C1 O3 1.237(12) 1
C39 C40 1.333(18) .
C39 C38 1.387(16) .
C39 H39 0.9300 .
C29 C30 1.366(16) .
C29 H29 0.9300 .
C12 C11 1.377(16) .
C12 H12 0.9300 .
C38 H38 0.9300 .
C42 C41 1.366(16) .
C42 H42 0.9300 .
C11 C10 1.32(2) .
C11 H11 0.9300 .
C10 C9 1.36(2) .
C10 H10 0.9300 .
C32 C31 1.374(16) .
C32 C33 1.420(16) .
C32 H32 0.9300 .
O4 O4 0.00(3) 1
C41 C40 1.323(18) .
C41 H41 0.9300 .
C8 C9 1.342(17) .
C8 H8 0.9300 .
C19 C20 1.352(17) .
C19 C18 1.370(18) .
C19 H19 0.9300 .
C6 C5 1.312(18) .
C6 H6 0.9300 .
C33 H33 0.9300 .
C40 H40 0.9300 .
C5 H5 0.9300 .
C9 H9 0.9300 .
C30 C31 1.340(17) .
C30 H30 0.9300 .
C18 H18 0.9300 .
C20 H20 0.9300 .
C31 H31 0.9300 .

loop_
_geom_hbond_atom_site_label_D
_geom_hbond_atom_site_label_H
_geom_hbond_atom_site_label_A
_geom_hbond_distance_DH
_geom_hbond_distance_HA
_geom_hbond_distance_DA
_geom_hbond_angle_DHA
_geom_hbond_site_symmetry_A
N1 H1A O4 0.90 1.80 2.698(10) 177.6 1
N1 H1B O1 0.90 1.85 2.715(9) 159.2 1_655
N1 H1B Br1 0.90 3.04 3.624(7) 124.3 1_655
N2 H2A O3 0.90 1.84 2.726(10) 166.2 1
N2 H2B O2 0.90 1.82 2.718(9) 178.4 1
N2 H2B O1 0.90 2.56 3.145(9) 123.3 1
